data_7123534
loop_
_publ_author_name
'Li, Mengke'
'Cai, Xinyi'
'Qiao, Zhenyang'
'Liu, Kunkun'
'Xie, Wentao'
'Wang, Liangying'
'Zheng, Nan'
'Su, Shi-Jian'

_publ_section_title
;
 Achieving high-efficiency purely organic room-temperature phosphorescence
 from boronic ester substitution of phenoxathiine
;
_journal_name_full 'Chemical Communications'
_journal_paper_doi 10.1039/C9CC02648G
_journal_year 2019
_chemical_formula_moiety 'C12 H8 O S'
_chemical_formula_sum 'C12 H8 O S'
_chemical_formula_weight 200.24
_space_group_crystal_system orthorhombic
_space_group_IT_number 19
_space_group_name_Hall 'P 2ac 2ab'
_space_group_name_H-M_alt 'P 21 21 21'
_symmetry_space_group_name_Hall 'P 2ac 2ab'
_symmetry_space_group_name_H-M 'P 21 21 21'
_atom_sites_solution_hydrogens geom
_atom_sites_solution_primary dual
_audit_creation_date 2018-08-29
_audit_creation_method
;
Olex2 1.2
(compiled 2018.05.29 svn.r3508 for OlexSys, GUI svn.r5506)
;
_audit_update_record
;
2018-11-08 deposited with the CCDC.    2019-05-22 downloaded from the CCDC.
;
_cell_angle_alpha 90
_cell_angle_beta 90
_cell_angle_gamma 90
_cell_formula_units_Z 4
_cell_length_a 5.8619(2)
_cell_length_b 7.6914(3)
_cell_length_c 20.4081(7)
_cell_measurement_reflns_used 2329
_cell_measurement_temperature 110.2(8)
_cell_measurement_theta_max 73.4650
_cell_measurement_theta_min 4.3770
_cell_volume 920.12(6)
_computing_cell_refinement 'CrysAlisPro 1.171.39.44a (Rigaku OD, 2018)'
_computing_data_collection 'CrysAlisPro 1.171.39.44a (Rigaku OD, 2018)'
_computing_data_reduction 'CrysAlisPro 1.171.39.44a (Rigaku OD, 2018)'
_computing_molecular_graphics 'Olex2 (Dolomanov et al., 2009)'
_computing_publication_material 'Olex2 (Dolomanov et al., 2009)'
_computing_structure_refinement 'ShelXL (Sheldrick, 2015)'
_computing_structure_solution 'ShelXT (Sheldrick, 2015)'
_diffrn_ambient_environment N~2~
_diffrn_ambient_temperature 110.2(8)
_diffrn_detector 'CCD plate'
_diffrn_measured_fraction_theta_full 0.997
_diffrn_measured_fraction_theta_max 0.997
_diffrn_measurement_details
;
List of Runs (angles in degrees, time in seconds):

  # Type    Start    End  Width  t~exp~   \w     \q     \k     \f   Frames
#--------------------------------------------------------------------------
  1  \w    -35.00  13.00   0.50    0.50    --    0.00 -57.00  60.00   96
  2  \w      7.00  51.00   0.50    0.50    --    5.00  38.00-120.00   88
  3  \w    -90.00 -65.00   0.50    0.50    --  -98.80  72.00  90.00   50
  4  \w    -83.00 -57.00   0.50    0.50    --  -98.80  72.00  30.00   52
  5  \w   -111.00 -18.00   0.50    0.50    --  -98.80  72.00   0.00  186
  6  \w   -108.00 -16.00   0.50    0.50    --  -98.80  19.00 -60.00  184
  7  \w    -58.00  -9.00   0.50    0.50    --  -98.80  72.00  90.00   98
  8  \w   -113.00 -72.00   0.50    0.50    --  -98.80  38.00-150.00   82
;
_diffrn_measurement_device 'four-circle diffractometer'
_diffrn_measurement_device_type 'XtaLAB AFC12 (RCD3): Kappa single'
_diffrn_measurement_method '\w scans'
_diffrn_orient_matrix_type 'CrysAlisPro convention (1999,Acta A55,543-557)'
_diffrn_orient_matrix_UB_11 0.0275353000
_diffrn_orient_matrix_UB_12 -0.1987924000
_diffrn_orient_matrix_UB_13 0.0017129000
_diffrn_orient_matrix_UB_21 -0.0224501000
_diffrn_orient_matrix_UB_22 -0.0062812000
_diffrn_orient_matrix_UB_23 -0.0751419000
_diffrn_orient_matrix_UB_31 0.2610377000
_diffrn_orient_matrix_UB_32 0.0205412000
_diffrn_orient_matrix_UB_33 -0.0066192000
_diffrn_radiation_monochromator mirror
_diffrn_radiation_probe x-ray
_diffrn_radiation_type CuK\a
_diffrn_radiation_wavelength 1.54184
_diffrn_reflns_av_R_equivalents 0.0595
_diffrn_reflns_av_unetI/netI 0.0502
_diffrn_reflns_Laue_measured_fraction_full 0.997
_diffrn_reflns_Laue_measured_fraction_max 0.997
_diffrn_reflns_limit_h_max 6
_diffrn_reflns_limit_h_min -3
_diffrn_reflns_limit_k_max 9
_diffrn_reflns_limit_k_min -9
_diffrn_reflns_limit_l_max 24
_diffrn_reflns_limit_l_min -24
_diffrn_reflns_number 2378
_diffrn_reflns_point_group_measured_fraction_full 0.911
_diffrn_reflns_point_group_measured_fraction_max 0.911
_diffrn_reflns_theta_full 67.015
_diffrn_reflns_theta_max 67.015
_diffrn_reflns_theta_min 4.333
_diffrn_source 'Rotating-anode X-ray tube (dual wavelength)'
_diffrn_source_type 'Rigaku (Cu) X-ray DW Source'
_exptl_absorpt_coefficient_mu 2.764
_exptl_absorpt_correction_T_max 1.00000
_exptl_absorpt_correction_T_min 0.55245
_exptl_absorpt_correction_type multi-scan
_exptl_absorpt_process_details
;
CrysAlisPro 1.171.39.44a (Rigaku Oxford Diffraction, 2018)
Empirical absorption correction using spherical harmonics,
 implemented in SCALE3 ABSPACK scaling algorithm.
;
_exptl_crystal_colour 'clear light colourless'
_exptl_crystal_colour_lustre clear
_exptl_crystal_colour_modifier light
_exptl_crystal_colour_primary colourless
_exptl_crystal_density_diffrn 1.446
_exptl_crystal_description needle
_exptl_crystal_F_000 416
_exptl_crystal_size_max 0.1
_exptl_crystal_size_mid 0.08
_exptl_crystal_size_min 0.06
_refine_diff_density_max 0.505
_refine_diff_density_min -0.776
_refine_diff_density_rms 0.124
_refine_ls_abs_structure_details
;
 Classical Flack method preferred over Parsons because s.u. lower.
;
_refine_ls_abs_structure_Flack -0.02(5)
_refine_ls_extinction_method none
_refine_ls_goodness_of_fit_ref 1.088
_refine_ls_hydrogen_treatment constr
_refine_ls_matrix_type full
_refine_ls_number_parameters 127
_refine_ls_number_reflns 1491
_refine_ls_number_restraints 0
_refine_ls_restrained_S_all 1.088
_refine_ls_R_factor_all 0.0683
_refine_ls_R_factor_gt 0.0672
_refine_ls_shift/su_max 0.001
_refine_ls_shift/su_mean 0.000
_refine_ls_structure_factor_coef Fsqd
_refine_ls_weighting_details 'w=1/[\s^2^(Fo^2^)+(0.1616P)^2^+0.2044P] where P=(Fo^2^+2Fc^2^)/3'
_refine_ls_weighting_scheme calc
_refine_ls_wR_factor_gt 0.1929
_refine_ls_wR_factor_ref 0.1948
_reflns_Friedel_coverage 0.515
_reflns_Friedel_fraction_full 0.781
_reflns_Friedel_fraction_max 0.781
_reflns_number_gt 1452
_reflns_number_total 1491
_reflns_threshold_expression 'I > 2\s(I)'
_cod_data_source_file c9cc02648g2.cif
_cod_data_source_block pxt
_cod_database_code 7123534
_shelx_shelxl_version_number 2018/3
_shelx_space_group_comment
;
The symmetry employed for this shelxl refinement is uniquely defined
by the following loop, which should always be used as a source of
symmetry information in preference to the above space-group names.
They are only intended as comments.
;
_shelx_estimated_absorpt_t_max 0.852
_shelx_estimated_absorpt_t_min 0.770
_reflns_odcompleteness_completeness 99.50
_reflns_odcompleteness_iscentric 1
_reflns_odcompleteness_theta 66.97
_olex2_refinement_description
;
1. Fixed Uiso
 At 1.2 times of:
  All C(H) groups
2.a Aromatic/amide H refined with riding coordinates:
 C004(H004), C006(H006), C008(H008), C009(H009), C00A(H00A), C00B(H00B),
 C00C(H00C), C00E(H00E)
;
_olex2_submission_special_instructions 'No special instructions were received'
_oxdiff_exptl_absorpt_empirical_details
;
Empirical correction (ABSPACK) includes:
- Absorption correction using spherical harmonics
- Frame scaling
;
_oxdiff_exptl_absorpt_empirical_full_max 2.007
_oxdiff_exptl_absorpt_empirical_full_min 0.500

loop_
_space_group_symop_operation_xyz
'x, y, z'
'-x+1/2, -y, z+1/2'
'-x, y+1/2, -z+1/2'
'x+1/2, -y+1/2, -z'

loop_
_atom_site_label
_atom_site_type_symbol
_atom_site_fract_x
_atom_site_fract_y
_atom_site_fract_z
_atom_site_U_iso_or_equiv
_atom_site_adp_type
_atom_site_occupancy
_atom_site_site_symmetry_order
_atom_site_calc_flag
_atom_site_refinement_flags_posn
S01 S 0.5475(2) 0.86292(16) 0.36086(5) 0.0186(5) Uani 1 1 d .
O002 O 0.0984(7) 0.6646(5) 0.36487(14) 0.0187(8) Uani 1 1 d .
C003 C 0.2632(8) 0.6098(7) 0.4089(2) 0.0151(11) Uani 1 1 d .
C004 C 0.6283(9) 0.6348(6) 0.4613(2) 0.0175(11) Uani 1 1 d .
H004 H 0.772912 0.684201 0.463713 0.021 Uiso 1 1 calc R
C005 C 0.3757(9) 0.8034(7) 0.2933(2) 0.0156(10) Uani 1 1 d .
C006 C 0.3539(9) 0.4277(7) 0.5008(2) 0.0190(11) Uani 1 1 d .
H006 H 0.312570 0.341426 0.530479 0.023 Uiso 1 1 calc R
C007 C 0.4772(8) 0.6898(7) 0.4132(2) 0.0143(11) Uani 1 1 d .
C008 C 0.5661(9) 0.5072(7) 0.5059(2) 0.0191(11) Uani 1 1 d .
H008 H 0.666228 0.474884 0.539096 0.023 Uiso 1 1 calc R
C009 C 0.3011(10) 0.8062(7) 0.1771(2) 0.0227(12) Uani 1 1 d .
H009 H 0.343895 0.836806 0.134721 0.027 Uiso 1 1 calc R
C00A C 0.4417(9) 0.8451(7) 0.2294(2) 0.0203(12) Uani 1 1 d .
H00A H 0.581049 0.899497 0.222092 0.024 Uiso 1 1 calc R
C00B C 0.2041(9) 0.4765(7) 0.4520(2) 0.0182(11) Uani 1 1 d .
H00B H 0.064229 0.420575 0.447770 0.022 Uiso 1 1 calc R
C00C C 0.0964(10) 0.7214(7) 0.1880(2) 0.0220(12) Uani 1 1 d .
H00C H 0.001412 0.696311 0.152782 0.026 Uiso 1 1 calc R
C00D C 0.1717(8) 0.7135(7) 0.3029(2) 0.0174(11) Uani 1 1 d .
C00E C 0.0306(9) 0.6732(7) 0.2509(2) 0.0189(10) Uani 1 1 d .
H00E H -0.106212 0.614732 0.257832 0.023 Uiso 1 1 calc R

loop_
_atom_site_aniso_label
_atom_site_aniso_U_11
_atom_site_aniso_U_22
_atom_site_aniso_U_33
_atom_site_aniso_U_23
_atom_site_aniso_U_13
_atom_site_aniso_U_12
S01 0.0174(8) 0.0202(7) 0.0181(7) 0.0029(4) -0.0003(4) -0.0052(5)
O002 0.0152(17) 0.0274(19) 0.0135(15) 0.0061(14) -0.0003(13) 0.0008(15)
C003 0.013(2) 0.019(3) 0.0125(18) -0.003(2) -0.0005(17) 0.004(2)
C004 0.017(2) 0.019(3) 0.017(2) -0.003(2) 0.0000(18) 0.002(2)
C005 0.014(2) 0.015(2) 0.017(2) 0.0004(19) -0.0008(19) 0.003(2)
C006 0.021(3) 0.019(3) 0.017(2) -0.001(2) 0.0015(18) -0.001(2)
C007 0.011(2) 0.019(3) 0.012(2) -0.0013(18) 0.0026(17) -0.0014(18)
C008 0.021(3) 0.020(2) 0.016(2) -0.0019(19) 0.000(2) -0.002(2)
C009 0.030(3) 0.024(3) 0.014(2) 0.002(2) 0.003(2) 0.000(2)
C00A 0.019(3) 0.021(3) 0.021(2) 0.004(2) 0.0033(19) 0.000(2)
C00B 0.020(3) 0.018(2) 0.016(2) 0.001(2) 0.004(2) -0.002(2)
C00C 0.031(3) 0.021(2) 0.014(2) 0.003(2) 0.000(2) 0.001(2)
C00D 0.019(3) 0.019(2) 0.015(2) 0.002(2) 0.0055(19) 0.001(2)
C00E 0.020(2) 0.020(2) 0.017(2) 0.001(2) -0.001(2) 0.004(2)

loop_
_atom_type_symbol
_atom_type_description
_atom_type_scat_dispersion_real
_atom_type_scat_dispersion_imag
_atom_type_scat_source
C C 0.0181 0.0091 'International Tables Vol C Tables 4.2.6.8 and 6.1.1.4'
H H 0.0000 0.0000 'International Tables Vol C Tables 4.2.6.8 and 6.1.1.4'
O O 0.0492 0.0322 'International Tables Vol C Tables 4.2.6.8 and 6.1.1.4'
S S 0.3331 0.5567 'International Tables Vol C Tables 4.2.6.8 and 6.1.1.4'

loop_
_geom_angle_atom_site_label_1
_geom_angle_atom_site_label_2
_geom_angle_atom_site_label_3
_geom_angle
C007 S01 C005 98.3(2)
C003 O002 C00D 117.3(4)
O002 C003 C007 122.1(4)
O002 C003 C00B 117.3(4)
C00B C003 C007 120.5(4)
C008 C004 C007 120.8(5)
C00A C005 S01 120.7(4)
C00D C005 S01 120.5(4)
C00D C005 C00A 118.8(5)
C00B C006 C008 120.2(5)
C003 C007 S01 120.4(4)
C004 C007 S01 120.8(4)
C004 C007 C003 118.8(4)
C004 C008 C006 119.8(5)
C00A C009 C00C 119.6(4)
C009 C00A C005 120.4(5)
C006 C00B C003 119.8(5)
C009 C00C C00E 121.0(5)
O002 C00D C005 121.8(4)
C00E C00D O002 117.0(4)
C00E C00D C005 121.1(5)
C00D C00E C00C 118.9(5)

loop_
_geom_bond_atom_site_label_1
_geom_bond_atom_site_label_2
_geom_bond_distance
S01 C005 1.768(5)
S01 C007 1.756(5)
O002 C003 1.385(6)
O002 C00D 1.388(5)
C003 C007 1.400(6)
C003 C00B 1.394(7)
C004 C007 1.389(7)
C004 C008 1.387(7)
C005 C00A 1.397(6)
C005 C00D 1.395(7)
C006 C008 1.390(7)
C006 C00B 1.381(7)
C009 C00A 1.382(7)
C009 C00C 1.384(8)
C00C C00E 1.391(7)
C00D C00E 1.380(7)
